data_4347708
loop_
_publ_author_name
'Mart\'in-Caballero, Jagoba'
'San Jos\'e W\'ery, Ana'
'Reinoso, Santiago'
'Artetxe, Be\~nat'
'San Felices, Leire'
'El Bakkali, Bouchra'
'Trautwein, Guido'
'Alca\~niz-Monge, Juan'
'Vilas, Jos\'e Luis'
'Guti\'errez-Zorrilla, Juan M'

_publ_section_title
;
 A Robust Open Framework Formed by Decavanadate Clusters and Copper(II)
 Complexes of Macrocyclic Polyamines: Permanent Microporosity and
 Catalytic Oxidation of Cycloalkanes.
;
_journal_issue 10
_journal_name_full 'Inorganic chemistry'
_journal_page_first 4970
_journal_page_last 4979
_journal_paper_doi 10.1021/acs.inorgchem.6b00505
_journal_volume 55
_journal_year 2016
_chemical_compound_source 'synthesis as described'
_chemical_formula_moiety 'C30 H72 Cu3 N12 O28 V10'
_chemical_formula_sum 'C30 H72 Cu3 N12 O28 V10'
_chemical_formula_weight 1749.01
_space_group_IT_number 2
_space_group_name_Hall '-P 1'
_space_group_name_H-M_alt 'P -1'
_symmetry_cell_setting triclinic
_symmetry_Int_Tables_number 2
_symmetry_space_group_name_Hall '-P 1'
_symmetry_space_group_name_H-M 'P -1'
_atom_sites_solution_hydrogens geom
_atom_sites_solution_primary direct
_atom_sites_solution_secondary difmap
_audit_creation_date 2015-07-27T18:15:53-00:00
_audit_creation_method 'WinGX routine CIF_UPDATE'
_cell_angle_alpha 94.433(4)
_cell_angle_beta 104.596(3)
_cell_angle_gamma 92.604(3)
_cell_formula_units_Z 1
_cell_length_a 10.6838(3)
_cell_length_b 11.9275(6)
_cell_length_c 13.7285(7)
_cell_measurement_reflns_used 3689
_cell_measurement_temperature 100(2)
_cell_measurement_theta_max 27.004
_cell_measurement_theta_min 1.961
_cell_volume 1684.09(13)
_computing_cell_refinement
;
        CrysAlisPro, Agilent Technologies,
        Version 1.171.37.34 (release 22-05-2014 CrysAlis171 .NET)
        (compiled May 22 2014,16:03:01)
;
_computing_data_collection
;
        CrysAlisPro, Agilent Technologies,
        Version 1.171.37.34 (release 22-05-2014 CrysAlis171 .NET)
        (compiled May 22 2014,16:03:01)
;
_computing_data_reduction
;
        CrysAlisPro, Agilent Technologies,
        Version 1.171.37.34 (release 22-05-2014 CrysAlis171 .NET)
        (compiled May 22 2014,16:03:01)
;
_computing_molecular_graphics 'Ortep-3 for Windows (Farrugia, 1997)'
_computing_publication_material 'WinGX publication routines (Farrugia, 1999)'
_computing_structure_refinement 'SHELXL-2014/6 (Sheldrick, 2014)'
_computing_structure_solution 'OLEX2 (Dolomanov, 2009)'
_diffrn_ambient_temperature 100(2)
_diffrn_detector 'CCD plate'
_diffrn_detector_area_resol_mean 16.2439
_diffrn_detector_type Eos
_diffrn_measured_fraction_theta_full 1
_diffrn_measured_fraction_theta_max 1
_diffrn_measurement_device '\k-geometry diffractometer'
_diffrn_measurement_device_type 'SuperNova, Single source at offset, Eos'
_diffrn_measurement_method '\w scans'
_diffrn_orient_matrix_UB_11 -0.0132022
_diffrn_orient_matrix_UB_12 -0.0199934
_diffrn_orient_matrix_UB_13 -0.0518252
_diffrn_orient_matrix_UB_21 0.0062458
_diffrn_orient_matrix_UB_22 -0.0560797
_diffrn_orient_matrix_UB_23 0.013484
_diffrn_orient_matrix_UB_31 -0.0671915
_diffrn_orient_matrix_UB_32 -0.0054002
_diffrn_orient_matrix_UB_33 -0.0026401
_diffrn_radiation_monochromator mirror
_diffrn_radiation_probe x-ray
_diffrn_radiation_source 'SuperNova (Mo) X-ray Source'
_diffrn_radiation_type MoK\a
_diffrn_radiation_wavelength 0.71073
_diffrn_reflns_av_R_equivalents 0.0269
_diffrn_reflns_av_unetI/netI 0.0552
_diffrn_reflns_Laue_measured_fraction_full 1
_diffrn_reflns_Laue_measured_fraction_max 1
_diffrn_reflns_limit_h_max 12
_diffrn_reflns_limit_h_min -12
_diffrn_reflns_limit_k_max 14
_diffrn_reflns_limit_k_min -14
_diffrn_reflns_limit_l_max 16
_diffrn_reflns_limit_l_min -16
_diffrn_reflns_number 10744
_diffrn_reflns_point_group_measured_fraction_full 1
_diffrn_reflns_point_group_measured_fraction_max 1
_diffrn_reflns_theta_full 25.242
_diffrn_reflns_theta_max 24.998
_diffrn_reflns_theta_min 1.716
_exptl_absorpt_coefficient_mu 2.32
_exptl_absorpt_correction_T_max 1
_exptl_absorpt_correction_T_min 0.89092
_exptl_absorpt_correction_type multi-scan
_exptl_absorpt_process_details
;
        CrysAlisPro, Agilent Technologies,
        Version 1.171.36.28 (release 01-02-2013 CrysAlis171 .NET)
        (compiled Feb  1 2013,16:14:44)
        Empirical absorption correction using spherical harmonics,
 implemented in SCALE3 ABSPACK scaling algorithm.
;
_exptl_crystal_colour orange
_exptl_crystal_density_diffrn 1.725
_exptl_crystal_description prism
_exptl_crystal_F_000 877
_exptl_crystal_size_max 0.1543
_exptl_crystal_size_mid 0.0730
_exptl_crystal_size_min 0.0366
_refine_diff_density_max 0.691
_refine_diff_density_min -0.385
_refine_diff_density_rms 0.093
_refine_ls_extinction_method none
_refine_ls_goodness_of_fit_ref 1.044
_refine_ls_hydrogen_treatment constr
_refine_ls_matrix_type full
_refine_ls_number_parameters 379
_refine_ls_number_reflns 5939
_refine_ls_number_restraints 0
_refine_ls_restrained_S_all 1.044
_refine_ls_R_factor_all 0.0577
_refine_ls_R_factor_gt 0.0396
_refine_ls_shift/su_max 0.003
_refine_ls_shift/su_mean 0
_refine_ls_structure_factor_coef Fsqd
_refine_ls_weighting_details 'w=1/[\s^2^(Fo^2^)+(0.0427P)^2^+0.9311P] where P=(Fo^2^+2Fc^2^)/3'
_refine_ls_weighting_scheme calc
_refine_ls_wR_factor_gt 0.0908
_refine_ls_wR_factor_ref 0.1026
_reflns_number_gt 4595
_reflns_number_total 5939
_reflns_threshold_expression 'I > 2\s(I)'
_cod_data_source_file ic6b00505_si_002.cif
_cod_data_source_block 1a
_cod_original_cell_volume 1684.08(13)
_cod_database_code 4347708

loop_
_symmetry_equiv_pos_as_xyz
'x, y, z'
'-x, -y, -z'

loop_
_atom_site_label
_atom_site_type_symbol
_atom_site_fract_x
_atom_site_fract_y
_atom_site_fract_z
_atom_site_U_iso_or_equiv
_atom_site_adp_type
_atom_site_occupancy
_atom_site_calc_flag
Cu1A Cu 0.5 0.5 0 0.03216(19) Uani 1 d
Cu1B Cu 1 0.5 0.5 0.0340(2) Uani 1 d
Cu1C Cu 1 0 0 0.0340(2) Uani 1 d
V1 V 1.06060(6) 0.29447(5) -0.06314(5) 0.02389(17) Uani 1 d
V2 V 1.12937(6) 0.39429(5) 0.15836(5) 0.02316(17) Uani 1 d
V3 V 0.79765(6) 0.34832(6) -0.20841(5) 0.02594(17) Uani 1 d
V4 V 0.86248(6) 0.44523(5) 0.01568(5) 0.02007(16) Uani 1 d
V5 V 0.94333(6) 0.55208(6) 0.23361(5) 0.02568(17) Uani 1 d
O1 O 1.1248(3) 0.1790(2) -0.0279(2) 0.0336(7) Uani 1 d
O2 O 1.1977(3) 0.2816(2) 0.1952(2) 0.0327(7) Uani 1 d
O3 O 0.6758(3) 0.2727(2) -0.2774(2) 0.0363(7) Uani 1 d
O5 O 0.8756(3) 0.5457(2) 0.3264(2) 0.0333(7) Uani 1 d
O12 O 1.1857(2) 0.4107(2) 0.03060(19) 0.0216(6) Uani 1 d
O13 O 0.9050(2) 0.2418(2) -0.1440(2) 0.0265(6) Uani 1 d
O15 O 1.1320(2) 0.3289(2) -0.16564(19) 0.0259(6) Uani 1 d
O16 O 0.7471(2) 0.4939(2) -0.22158(19) 0.0248(6) Uani 1 d
O24 O 0.8049(2) 0.4548(2) 0.11891(19) 0.0263(6) Uani 1 d
O25 O 1.0262(2) 0.4160(2) 0.24374(19) 0.0254(6) Uani 1 d
O34 O 0.7476(2) 0.3666(2) -0.07562(19) 0.0241(6) Uani 1 d
O35 O 0.9067(2) 0.3659(2) -0.29312(19) 0.0263(6) Uani 1 d
O1C O 0.9770(2) 0.3269(2) 0.05020(18) 0.0213(6) Uani 1 d
O2C O 0.9732(2) 0.45749(19) -0.09602(18) 0.0204(6) Uani 1 d
N1C N 0.8241(4) 0.0543(3) -0.0574(4) 0.0575(13) Uani 1 d
H1C H 0.8379 0.1334 -0.0689 0.069 Uiso 1 calc
N1B N 0.8516(4) 0.3906(4) 0.4986(3) 0.0508(11) Uani 1 d
H1B H 0.8643 0.3698 0.568 0.061 Uiso 1 calc
N4A N 0.5783(3) 0.6504(3) 0.0672(3) 0.0382(9) Uani 1 d
H4A H 0.6719 0.6503 0.0746 0.046 Uiso 1 calc
N4C N 1.0123(4) 0.0721(4) 0.1392(3) 0.0585(12) Uani 1 d
H4C H 1.0408 0.1514 0.1389 0.07 Uiso 1 calc
N1A N 0.4858(3) 0.4649(3) 0.1370(3) 0.0386(9) Uani 1 d
H1A H 0.395 0.4727 0.1377 0.046 Uiso 1 calc
N4B N 0.9192(4) 0.6324(4) 0.5520(3) 0.0532(11) Uani 1 d
H4B H 0.9367 0.6293 0.6253 0.064 Uiso 1 calc
C3B C 1.0054(7) 0.2666(5) 0.4633(4) 0.0728(19) Uani 1 d
H3BA H 1.0331 0.2497 0.5332 0.087 Uiso 1 calc
H3BB H 1.0197 0.2024 0.4206 0.087 Uiso 1 calc
C5B C 0.7782(6) 0.6398(6) 0.5149(4) 0.079(2) Uani 1 d
H5BA H 0.7571 0.651 0.4435 0.095 Uiso 1 calc
H5BB H 0.752 0.7046 0.5504 0.095 Uiso 1 calc
C6B C 0.7037(5) 0.5350(7) 0.5301(4) 0.081(2) Uani 1 d
H6BA H 0.7303 0.5219 0.601 0.097 Uiso 1 calc
H6BB H 0.6123 0.5489 0.5146 0.097 Uiso 1 calc
C5C C 0.8909(6) 0.0731(5) 0.1751(5) 0.0724(18) Uani 1 d
H5CA H 0.8656 -0.0031 0.186 0.087 Uiso 1 calc
H5CB H 0.9082 0.1186 0.2393 0.087 Uiso 1 calc
C7B C 0.7195(5) 0.4300(6) 0.4686(4) 0.077(2) Uani 1 d
H7BA H 0.6578 0.371 0.4758 0.092 Uiso 1 calc
H7BB H 0.6996 0.4442 0.3979 0.092 Uiso 1 calc
C5A C 0.5323(5) 0.7468(4) 0.0109(4) 0.0552(15) Uani 1 d
H5AA H 0.5746 0.8156 0.0499 0.066 Uiso 1 calc
H5AB H 0.4399 0.7497 0.0037 0.066 Uiso 1 calc
C7A C 0.5169(4) 0.3503(5) 0.1662(4) 0.0544(14) Uani 1 d
H7AA H 0.4989 0.3419 0.2311 0.065 Uiso 1 calc
H7AB H 0.6089 0.3428 0.1743 0.065 Uiso 1 calc
C3C C 1.1153(6) 0.0244(5) 0.2080(5) 0.0742(18) Uani 1 d
H3CA H 1.0849 -0.0479 0.2243 0.089 Uiso 1 calc
H3CB H 1.1434 0.0737 0.2702 0.089 Uiso 1 calc
C2B C 0.8657(6) 0.2888(5) 0.4374(4) 0.0763(19) Uani 1 d
H2BA H 0.8358 0.2993 0.3661 0.092 Uiso 1 calc
H2BB H 0.8148 0.2256 0.4517 0.092 Uiso 1 calc
C2C C 0.7722(5) -0.0093(4) -0.1608(4) 0.0605(16) Uani 1 d
H2CA H 0.7324 -0.0822 -0.1544 0.073 Uiso 1 calc
H2CB H 0.7073 0.0328 -0.2028 0.073 Uiso 1 calc
C2A C 0.5629(4) 0.5521(5) 0.2124(4) 0.0536(14) Uani 1 d
H2AA H 0.652 0.5318 0.2329 0.064 Uiso 1 calc
H2AB H 0.5289 0.5574 0.2716 0.064 Uiso 1 calc
C6C C 0.7826(6) 0.1184(5) 0.1020(6) 0.078(2) Uani 1 d
H6CA H 0.8106 0.1935 0.0903 0.093 Uiso 1 calc
H6CB H 0.7113 0.126 0.1334 0.093 Uiso 1 calc
C6A C 0.5570(4) 0.7429(4) -0.0916(4) 0.0552(15) Uani 1 d
H6AA H 0.6488 0.7356 -0.0844 0.066 Uiso 1 calc
H6AB H 0.5358 0.8142 -0.1192 0.066 Uiso 1 calc
C3A C 0.5585(4) 0.6639(4) 0.1690(4) 0.0491(13) Uani 1 d
H3AA H 0.4753 0.6944 0.1664 0.059 Uiso 1 calc
H3AB H 0.6256 0.7163 0.2119 0.059 Uiso 1 calc
C7C C 0.7313(5) 0.0510(5) 0.0003(6) 0.076(2) Uani 1 d
H7CA H 0.7106 -0.0266 0.0104 0.091 Uiso 1 calc
H7CB H 0.6523 0.0817 -0.0363 0.091 Uiso 1 calc

loop_
_atom_site_aniso_label
_atom_site_aniso_U_11
_atom_site_aniso_U_22
_atom_site_aniso_U_33
_atom_site_aniso_U_23
_atom_site_aniso_U_13
_atom_site_aniso_U_12
Cu1A 0.0255(4) 0.0330(4) 0.0399(5) 0.0105(3) 0.0097(3) 0.0034(3)
Cu1B 0.0339(4) 0.0409(5) 0.0290(4) 0.0061(3) 0.0105(3) 0.0014(3)
Cu1C 0.0336(4) 0.0284(4) 0.0451(5) 0.0075(3) 0.0174(4) 0.0061(3)
V1 0.0262(4) 0.0198(4) 0.0269(4) 0.0043(3) 0.0081(3) 0.0047(3)
V2 0.0240(3) 0.0229(4) 0.0232(4) 0.0067(3) 0.0056(3) 0.0031(3)
V3 0.0240(4) 0.0276(4) 0.0257(4) 0.0020(3) 0.0062(3) -0.0024(3)
V4 0.0171(3) 0.0214(4) 0.0230(4) 0.0056(3) 0.0068(3) -0.0001(3)
V5 0.0240(3) 0.0335(4) 0.0215(4) 0.0049(3) 0.0087(3) 0.0012(3)
O1 0.0373(16) 0.0238(16) 0.0409(18) 0.0056(13) 0.0105(14) 0.0087(13)
O2 0.0328(15) 0.0283(16) 0.0366(17) 0.0114(13) 0.0048(13) 0.0069(12)
O3 0.0312(15) 0.0388(18) 0.0358(18) -0.0041(13) 0.0067(14) -0.0071(13)
O5 0.0318(15) 0.0452(19) 0.0265(16) 0.0059(13) 0.0134(13) 0.0012(13)
O12 0.0193(12) 0.0228(14) 0.0243(15) 0.0049(11) 0.0073(11) 0.0027(11)
O13 0.0293(14) 0.0200(14) 0.0307(16) 0.0032(12) 0.0085(13) 0.0014(11)
O15 0.0243(14) 0.0281(15) 0.0278(16) 0.0034(12) 0.0099(12) 0.0063(12)
O16 0.0206(13) 0.0287(15) 0.0255(15) 0.0055(12) 0.0056(12) 0.0032(11)
O24 0.0256(14) 0.0277(16) 0.0276(15) 0.0048(12) 0.0101(12) -0.0013(12)
O25 0.0273(14) 0.0292(16) 0.0221(15) 0.0078(11) 0.0089(12) 0.0021(12)
O34 0.0196(13) 0.0253(15) 0.0268(15) 0.0046(11) 0.0048(12) -0.0035(11)
O35 0.0272(14) 0.0300(16) 0.0237(15) 0.0016(12) 0.0106(12) 0.0014(12)
O1C 0.0226(13) 0.0178(14) 0.0247(14) 0.0056(11) 0.0075(12) 0.0011(11)
O2C 0.0204(13) 0.0191(14) 0.0232(14) 0.0046(11) 0.0076(11) 0.0017(11)
N1C 0.046(2) 0.033(2) 0.104(4) 0.030(2) 0.029(3) 0.0080(19)
N1B 0.052(3) 0.071(3) 0.027(2) 0.014(2) 0.0060(19) -0.017(2)
N4A 0.0222(17) 0.037(2) 0.059(3) 0.0052(18) 0.0156(18) 0.0024(16)
N4C 0.070(3) 0.038(3) 0.068(3) 0.006(2) 0.020(3) -0.006(2)
N1A 0.0222(17) 0.052(2) 0.044(2) 0.0164(19) 0.0089(17) 0.0066(17)
N4B 0.068(3) 0.068(3) 0.029(2) 0.010(2) 0.016(2) 0.023(2)
C3B 0.135(6) 0.038(3) 0.043(3) 0.006(2) 0.017(4) 0.010(4)
C5B 0.082(4) 0.122(6) 0.050(4) 0.028(4) 0.028(3) 0.068(4)
C6B 0.038(3) 0.167(7) 0.046(4) 0.033(4) 0.016(3) 0.034(4)
C5C 0.083(4) 0.073(4) 0.080(5) 0.005(3) 0.057(4) -0.002(3)
C7B 0.039(3) 0.141(6) 0.047(4) 0.034(4) 0.001(3) -0.019(3)
C5A 0.043(3) 0.031(3) 0.101(5) 0.013(3) 0.032(3) 0.008(2)
C7A 0.034(3) 0.072(4) 0.065(4) 0.042(3) 0.015(3) 0.013(3)
C3C 0.091(5) 0.044(4) 0.075(4) 0.004(3) 0.003(4) -0.018(3)
C2B 0.102(5) 0.061(4) 0.051(4) 0.006(3) -0.002(4) -0.035(4)
C2C 0.049(3) 0.040(3) 0.078(4) 0.015(3) -0.011(3) -0.007(3)
C2A 0.031(2) 0.093(4) 0.036(3) 0.003(3) 0.008(2) 0.002(3)
C6C 0.085(4) 0.052(4) 0.120(6) 0.016(4) 0.066(5) 0.011(3)
C6A 0.033(3) 0.044(3) 0.098(5) 0.040(3) 0.024(3) 0.011(2)
C3A 0.027(2) 0.057(3) 0.058(3) -0.013(3) 0.010(2) -0.006(2)
C7C 0.046(3) 0.050(4) 0.146(7) 0.029(4) 0.043(4) 0.017(3)

loop_
_atom_type_symbol
_atom_type_description
_atom_type_scat_dispersion_real
_atom_type_scat_dispersion_imag
_atom_type_scat_source
C C 0.0033 0.0016 'International Tables Vol C Tables 4.2.6.8 and 6.1.1.4'
H H 0 0 'International Tables Vol C Tables 4.2.6.8 and 6.1.1.4'
Cu Cu 0.3201 1.2651 'International Tables Vol C Tables 4.2.6.8 and 6.1.1.4'
N N 0.0061 0.0033 'International Tables Vol C Tables 4.2.6.8 and 6.1.1.4'
O O 0.0106 0.006 'International Tables Vol C Tables 4.2.6.8 and 6.1.1.4'
V V 0.3005 0.5294 'International Tables Vol C Tables 4.2.6.8 and 6.1.1.4'

loop_
_geom_angle_atom_site_label_1
_geom_angle_atom_site_label_2
_geom_angle_atom_site_label_3
_geom_angle
_geom_angle_site_symmetry_1
_geom_angle_site_symmetry_3
N4A Cu1A N4A 180 . 2_665
N4A Cu1A N1A 85.78(15) . .
N4A Cu1A N1A 94.22(15) 2_665 .
N4A Cu1A N1A 94.22(15) . 2_665
N4A Cu1A N1A 85.78(15) 2_665 2_665
N1A Cu1A N1A 180 . 2_665
N4B Cu1B N4B 180 . 2_766
N4B Cu1B N1B 85.88(18) . 2_766
N4B Cu1B N1B 94.12(18) 2_766 2_766
N4B Cu1B N1B 94.12(18) . .
N4B Cu1B N1B 85.88(18) 2_766 .
N1B Cu1B N1B 180 2_766 .
N1C Cu1C N1C 180 . 2_755
N1C Cu1C N4C 93.40(19) . .
N1C Cu1C N4C 86.60(19) 2_755 .
N1C Cu1C N4C 86.60(19) . 2_755
N1C Cu1C N4C 93.40(19) 2_755 2_755
N4C Cu1C N4C 180 . 2_755
O1 V1 O13 101.78(13) . .
O1 V1 O15 103.76(13) . .
O13 V1 O15 95.57(12) . .
O1 V1 O1C 98.32(12) . .
O13 V1 O1C 89.54(11) . .
O15 V1 O1C 155.76(11) . .
O1 V1 O12 101.14(12) . .
O13 V1 O12 154.65(11) . .
O15 V1 O12 89.37(11) . .
O1C V1 O12 76.54(10) . .
O1 V1 O2C 174.50(12) . .
O13 V1 O2C 80.72(10) . .
O15 V1 O2C 80.74(10) . .
O1C V1 O2C 76.72(9) . .
O12 V1 O2C 75.55(9) . .
O1 V1 V2 89.91(10) . .
O13 V1 V2 129.20(9) . .
O15 V1 V2 129.61(8) . .
O1C V1 V2 39.68(7) . .
O12 V1 V2 40.25(7) . .
O2C V1 V2 84.75(6) . .
O1 V1 V5 137.14(10) . 2_765
O13 V1 V5 82.68(8) . 2_765
O15 V1 V5 33.87(8) . 2_765
O1C V1 V5 124.47(7) . 2_765
O12 V1 V5 87.86(7) . 2_765
O2C V1 V5 47.75(6) . 2_765
V2 V1 V5 120.39(3) . 2_765
O2 V2 O25 101.85(13) . .
O2 V2 O16 102.60(13) . 2_765
O25 V2 O16 95.65(12) . 2_765
O2 V2 O1C 100.25(12) . .
O25 V2 O1C 90.08(11) . .
O16 V2 O1C 154.73(11) 2_765 .
O2 V2 O12 101.07(12) . .
O25 V2 O12 155.23(11) . .
O16 V2 O12 88.40(11) 2_765 .
O1C V2 O12 76.70(10) . .
O2 V2 O2C 175.50(12) . 2_765
O25 V2 O2C 79.94(10) . 2_765
O16 V2 O2C 81.24(10) 2_765 2_765
O1C V2 O2C 75.55(9) . 2_765
O12 V2 O2C 76.54(9) . 2_765
O2 V2 V1 91.09(10) . .
O25 V2 V1 129.91(8) . .
O16 V2 V1 128.64(8) 2_765 .
O1C V2 V1 39.84(7) . .
O12 V2 V1 40.25(7) . .
O2C V2 V1 84.64(6) 2_765 .
O2 V2 V5 135.07(10) . .
O25 V2 V5 33.53(8) . .
O16 V2 V5 83.43(8) 2_765 .
O1C V2 V5 88.01(7) . .
O12 V2 V5 123.73(7) . .
O2C V2 V5 47.19(6) 2_765 .
V1 V2 V5 119.95(3) . .
O2 V2 V3 134.79(10) . 2_765
O25 V2 V3 84.35(8) . 2_765
O16 V2 V3 32.46(8) 2_765 2_765
O1C V2 V3 124.69(7) . 2_765
O12 V2 V3 86.17(7) . 2_765
O2C V2 V3 49.25(6) 2_765 2_765
V1 V2 V3 119.18(3) . 2_765
V5 V2 V3 59.22(2) . 2_765
O3 V3 O16 103.43(13) . .
O3 V3 O35 103.95(13) . .
O16 V3 O35 91.45(11) . .
O3 V3 O13 103.16(14) . .
O16 V3 O13 152.40(11) . .
O35 V3 O13 89.26(11) . .
O3 V3 O34 101.09(12) . .
O16 V3 O34 84.38(11) . .
O35 V3 O34 154.90(11) . .
O13 V3 O34 83.39(11) . .
O3 V3 O2C 175.93(12) . .
O16 V3 O2C 77.34(9) . .
O35 V3 O2C 79.97(10) . .
O13 V3 O2C 75.62(10) . .
O34 V3 O2C 74.96(9) . .
O3 V3 V5 136.49(11) . 2_765
O16 V3 V5 84.10(8) . 2_765
O35 V3 V5 32.54(8) . 2_765
O13 V3 V5 81.75(8) . 2_765
O34 V3 V5 122.38(7) . 2_765
O2C V3 V5 47.43(6) . 2_765
O3 V3 V4 131.71(11) . .
O16 V3 V4 78.89(8) . .
O35 V3 V4 124.31(8) . .
O13 V3 V4 77.99(8) . .
O34 V3 V4 30.62(7) . .
O2C V3 V4 44.34(6) . .
V5 V3 V4 91.77(2) 2_765 .
O3 V3 V2 135.42(11) . 2_765
O16 V3 V2 32.11(8) . 2_765
O35 V3 V2 81.29(8) . 2_765
O13 V3 V2 121.29(8) . 2_765
O34 V3 V2 82.15(7) . 2_765
O2C V3 V2 45.67(6) . 2_765
V5 V3 V2 60.24(2) 2_765 2_765
V4 V3 V2 61.84(2) . 2_765
O24 V4 O34 106.06(12) . .
O24 V4 O1C 98.94(12) . .
O34 V4 O1C 96.46(11) . .
O24 V4 O12 97.72(12) . 2_765
O34 V4 O12 96.12(12) . 2_765
O1C V4 O12 155.44(10) . 2_765
O24 V4 O2C 89.24(11) . 2_765
O34 V4 O2C 164.70(11) . 2_765
O1C V4 O2C 81.19(10) . 2_765
O12 V4 O2C 81.12(10) 2_765 2_765
O24 V4 O2C 166.94(11) . .
O34 V4 O2C 86.99(11) . .
O1C V4 O2C 79.75(10) . .
O12 V4 O2C 79.94(10) 2_765 .
O2C V4 O2C 77.71(10) 2_765 .
O24 V4 V5 40.94(9) . .
O34 V4 V5 147.00(9) . .
O1C V4 V5 90.84(8) . .
O12 V4 V5 90.01(8) 2_765 .
O2C V4 V5 48.29(7) 2_765 .
O2C V4 V5 126.00(7) . .
O24 V4 V3 143.33(9) . .
O34 V4 V3 37.29(8) . .
O1C V4 V3 89.19(8) . .
O12 V4 V3 88.14(8) 2_765 .
O2C V4 V3 127.41(7) 2_765 .
O2C V4 V3 49.70(6) . .
V5 V4 V3 175.60(3) . .
O5 V5 O35 102.07(13) . 2_765
O5 V5 O15 103.96(13) . 2_765
O35 V5 O15 93.54(12) 2_765 2_765
O5 V5 O25 99.22(13) . .
O35 V5 O25 92.06(11) 2_765 .
O15 V5 O25 154.41(11) 2_765 .
O5 V5 O24 100.13(12) . .
O35 V5 O24 157.72(11) 2_765 .
O15 V5 O24 82.84(11) 2_765 .
O25 V5 O24 82.57(11) . .
O5 V5 O2C 173.73(12) . 2_765
O35 V5 O2C 83.43(10) 2_765 2_765
O15 V5 O2C 78.48(10) 2_765 2_765
O25 V5 O2C 77.39(10) . 2_765
O24 V5 O2C 74.31(9) . 2_765
O5 V5 V4 131.72(10) . .
O35 V5 V4 126.08(8) 2_765 .
O15 V5 V4 78.71(8) 2_765 .
O25 V5 V4 77.83(8) . .
O24 V5 V4 31.65(7) . .
O2C V5 V4 42.66(6) 2_765 .
O5 V5 V3 135.57(10) . 2_765
O35 V5 V3 33.57(8) 2_765 2_765
O15 V5 V3 86.47(8) 2_765 2_765
O25 V5 V3 84.49(8) . 2_765
O24 V5 V3 124.15(7) . 2_765
O2C V5 V3 49.85(6) 2_765 2_765
V4 V5 V3 92.51(2) . 2_765
O5 V5 V1 136.90(11) . 2_765
O35 V5 V1 82.82(9) 2_765 2_765
O15 V5 V1 33.14(8) 2_765 2_765
O25 V5 V1 123.58(8) . 2_765
O24 V5 V1 82.26(7) . 2_765
O2C V5 V1 46.19(6) 2_765 2_765
V4 V5 V1 61.87(2) . 2_765
V3 V5 V1 61.32(2) 2_765 2_765
O5 V5 V2 131.20(11) . .
O35 V5 V2 82.27(8) 2_765 .
O15 V5 V2 124.46(8) 2_765 .
O25 V5 V2 32.16(8) . .
O24 V5 V2 81.78(7) . .
O2C V5 V2 45.98(6) 2_765 .
V4 V5 V2 61.32(2) . .
V3 V5 V2 60.54(2) 2_765 .
V1 V5 V2 91.88(2) 2_765 .
V4 O12 V2 108.19(11) 2_765 .
V4 O12 V1 106.23(11) 2_765 .
V2 O12 V1 99.50(11) . .
V1 O13 V3 116.89(13) . .
V1 O15 V5 112.99(12) . 2_765
V2 O16 V3 115.43(13) 2_765 .
V4 O24 V5 107.41(12) . .
V2 O25 V5 114.31(13) . .
V4 O34 V3 112.08(12) . .
V5 O35 V3 113.88(13) 2_765 .
V4 O1C V2 106.70(11) . .
V4 O1C V1 108.15(12) . .
V2 O1C V1 100.48(10) . .
V4 O2C V4 102.29(10) 2_765 .
V4 O2C V1 94.33(9) 2_765 .
V4 O2C V1 92.58(9) . .
V4 O2C V2 93.60(9) 2_765 2_765
V4 O2C V2 92.81(9) . 2_765
V1 O2C V2 169.26(12) . 2_765
V4 O2C V5 89.05(9) 2_765 2_765
V4 O2C V5 168.66(12) . 2_765
V1 O2C V5 86.06(8) . 2_765
V2 O2C V5 86.83(9) 2_765 2_765
V4 O2C V3 171.72(12) 2_765 .
V4 O2C V3 85.95(8) . .
V1 O2C V3 86.04(8) . .
V2 O2C V3 85.08(8) 2_765 .
V5 O2C V3 82.72(8) 2_765 .
C7C N1C C2C 111.3(4) . .
C7C N1C Cu1C 119.0(4) . .
C2C N1C Cu1C 106.5(3) . .
C2B N1B C7B 112.1(5) . .
C2B N1B Cu1B 107.1(3) . .
C7B N1B Cu1B 117.6(4) . .
C3A N4A C5A 110.8(4) . .
C3A N4A Cu1A 109.2(3) . .
C5A N4A Cu1A 114.9(3) . .
C3C N4C C5C 112.2(5) . .
C3C N4C Cu1C 107.9(4) . .
C5C N4C Cu1C 117.9(4) . .
C2A N1A C7A 111.3(4) . .
C2A N1A Cu1A 108.7(3) . .
C7A N1A Cu1A 116.9(3) . .
C5B N4B C3B 112.9(5) . 2_766
C5B N4B Cu1B 118.5(4) . .
C3B N4B Cu1B 106.0(3) 2_766 .
N4B C3B C2B 108.8(4) 2_766 .
N4B C5B C6B 111.8(5) . .
C7B C6B C5B 115.7(5) . .
C6C C5C N4C 112.3(5) . .
N1B C7B C6B 112.8(5) . .
N4A C5A C6A 114.0(4) . .
N1A C7A C6A 114.1(4) . 2_665
N4C C3C C2C 109.7(5) . 2_755
N1B C2B C3B 107.4(4) . .
C3C C2C N1C 108.0(4) 2_755 .
N1A C2A C3A 110.2(4) . .
C5C C6C C7C 117.1(5) . .
C5A C6A C7A 115.4(4) . 2_665
N4A C3A C2A 109.9(4) . .
N1C C7C C6C 110.8(5) . .

loop_
_geom_bond_atom_site_label_1
_geom_bond_atom_site_label_2
_geom_bond_distance
_geom_bond_site_symmetry_2
Cu1A N4A 1.997(4) .
Cu1A N4A 1.997(4) 2_665
Cu1A N1A 1.999(4) .
Cu1A N1A 1.999(4) 2_665
Cu1B N4B 2.002(4) .
Cu1B N4B 2.002(4) 2_766
Cu1B N1B 2.003(4) 2_766
Cu1B N1B 2.003(4) .
Cu1C N1C 2.003(4) .
Cu1C N1C 2.003(4) 2_755
Cu1C N4C 2.005(4) .
Cu1C N4C 2.005(4) 2_755
V1 O1 1.619(3) .
V1 O13 1.805(3) .
V1 O15 1.825(3) .
V1 O1C 2.002(2) .
V1 O12 2.013(2) .
V1 O2C 2.224(2) .
V1 V2 3.0723(9) .
V1 V5 3.0738(9) 2_765
V2 O2 1.613(3) .
V2 O25 1.813(2) .
V2 O16 1.832(3) 2_765
V2 O1C 1.995(2) .
V2 O12 2.013(3) .
V2 O2C 2.235(2) 2_765
V2 V5 3.1039(9) .
V2 V3 3.1131(9) 2_765
V3 O3 1.595(3) .
V3 O16 1.850(3) .
V3 O35 1.858(2) .
V3 O13 1.872(3) .
V3 O34 2.024(3) .
V3 O2C 2.367(2) .
V3 V5 3.0719(9) 2_765
V3 V4 3.0958(9) .
V3 V2 3.1131(9) 2_765
V4 O24 1.680(3) .
V4 O34 1.702(2) .
V4 O1C 1.919(2) .
V4 O12 1.925(3) 2_765
V4 O2C 2.070(2) 2_765
V4 O2C 2.169(2) .
V4 V5 3.0545(9) .
V5 O5 1.620(3) .
V5 O35 1.807(3) 2_765
V5 O15 1.861(3) 2_765
V5 O25 1.881(3) .
V5 O24 2.098(3) .
V5 O2C 2.281(2) 2_765
V5 V3 3.0718(9) 2_765
V5 V1 3.0738(9) 2_765
O12 V4 1.925(3) 2_765
O15 V5 1.861(3) 2_765
O16 V2 1.832(2) 2_765
O35 V5 1.807(3) 2_765
O2C V4 2.070(2) 2_765
O2C V2 2.235(2) 2_765
O2C V5 2.281(2) 2_765
N1C C7C 1.418(6) .
N1C C2C 1.515(7) .
N1B C2B 1.459(7) .
N1B C7B 1.477(7) .
N4A C3A 1.463(6) .
N4A C5A 1.469(6) .
N4C C3C 1.429(7) .
N4C C5C 1.499(6) .
N1A C2A 1.469(6) .
N1A C7A 1.483(6) .
N4B C5B 1.473(7) .
N4B C3B 1.476(7) 2_766
C3B N4B 1.476(7) 2_766
C3B C2B 1.486(8) .
C5B C6B 1.508(9) .
C6B C7B 1.496(9) .
C5C C6C 1.480(8) .
C5A C6A 1.493(7) .
C7A C6A 1.497(7) 2_665
C3C C2C 1.515(8) 2_755
C2C C3C 1.515(8) 2_755
C2A C3A 1.499(7) .
C6C C7C 1.516(9) .
C6A C7A 1.497(7) 2_665
